data_1549184
loop_
_publ_author_name
'Xue, Chen'
'Yao, Zhi-Yuan'
'Zhang, Jin'
'Liu, Wen-Long'
'Liu, Jian-Lan'
'Ren, Xiao-Ming'

_publ_section_title
;
 Extra thermo- and water-stable one-dimensional organic-inorganic hybrid
 perovskite [N-methyldabconium]PbI<sub>3</sub> showing switchable
 dielectric behaviour, conductivity and bright yellow-green emission.
;
_journal_issue 34
_journal_name_full 'Chemical communications (Cambridge, England)'
_journal_page_first 4321
_journal_page_last 4324
_journal_paper_doi 10.1039/c8cc00786a
_journal_volume 54
_journal_year 2018
_chemical_formula_sum 'C7 H15 I3 N2 Pb'
_chemical_formula_weight 715.10
_space_group_crystal_system hexagonal
_space_group_IT_number 194
_space_group_name_Hall '-P 6c 2c'
_space_group_name_H-M_alt 'P 63/m m c'
_symmetry_space_group_name_Hall '-P 6c 2c'
_symmetry_space_group_name_H-M 'P 63/m m c'
_atom_sites_solution_hydrogens mixed
_audit_creation_method SHELXL-2014/7
_audit_update_record
;
2018-01-28 deposited with the CCDC.
2018-04-04 downloaded from the CCDC.
;
_cell_angle_alpha 90
_cell_angle_beta 90
_cell_angle_gamma 120
_cell_formula_units_Z 2
_cell_length_a 10.4821(3)
_cell_length_b 10.4821(3)
_cell_length_c 8.1053(5)
_cell_measurement_reflns_used 371
_cell_measurement_temperature 373(2)
_cell_measurement_theta_max 27.443
_cell_measurement_theta_min 3.370
_cell_volume 771.25(6)
_computing_cell_refinement 'Bruker SMART'
_computing_data_collection 'Bruker SMART'
_computing_data_reduction 'Bruker SAINT'
_computing_molecular_graphics 'Bruker SHELXTL'
_computing_publication_material 'Bruker SHELXTL'
_computing_structure_refinement 'SHELXL-2014/7 (Sheldrick, 2014)'
_computing_structure_solution 'Bruker SHELXTL'
_diffrn_ambient_temperature 373(2)
_diffrn_measured_fraction_theta_full 0.997
_diffrn_measured_fraction_theta_max 0.997
_diffrn_measurement_device_type 'CCD area detector'
_diffrn_measurement_method 'phi and omega scans'
_diffrn_radiation_type MoK\a
_diffrn_radiation_wavelength 0.71073
_diffrn_reflns_av_R_equivalents 0.0382
_diffrn_reflns_av_unetI/netI 0.0169
_diffrn_reflns_Laue_measured_fraction_full 0.997
_diffrn_reflns_Laue_measured_fraction_max 0.997
_diffrn_reflns_limit_h_max 13
_diffrn_reflns_limit_h_min -13
_diffrn_reflns_limit_k_max 11
_diffrn_reflns_limit_k_min -13
_diffrn_reflns_limit_l_max 10
_diffrn_reflns_limit_l_min -10
_diffrn_reflns_number 6660
_diffrn_reflns_point_group_measured_fraction_full 0.997
_diffrn_reflns_point_group_measured_fraction_max 0.997
_diffrn_reflns_theta_full 25.242
_diffrn_reflns_theta_max 27.443
_diffrn_reflns_theta_min 3.370
_exptl_absorpt_coefficient_mu 16.913
_exptl_absorpt_correction_T_max 0.429
_exptl_absorpt_correction_T_min 0.308
_exptl_absorpt_correction_type none
_exptl_crystal_colour 'light yellow'
_exptl_crystal_density_diffrn 3.079
_exptl_crystal_description rod
_exptl_crystal_F_000 624
_exptl_crystal_size_max 0.100
_exptl_crystal_size_mid 0.060
_exptl_crystal_size_min 0.050
_refine_diff_density_max 0.460
_refine_diff_density_min -0.557
_refine_diff_density_rms 0.110
_refine_ls_extinction_method none
_refine_ls_goodness_of_fit_ref 1.074
_refine_ls_hydrogen_treatment constr
_refine_ls_matrix_type full
_refine_ls_number_parameters 25
_refine_ls_number_reflns 371
_refine_ls_number_restraints 32
_refine_ls_restrained_S_all 1.061
_refine_ls_R_factor_all 0.0461
_refine_ls_R_factor_gt 0.0323
_refine_ls_shift/su_max 0.000
_refine_ls_shift/su_mean 0.000
_refine_ls_structure_factor_coef Fsqd
_refine_ls_weighting_details 'w=1/[\s^2^(Fo^2^)+(0.0331P)^2^+2.3685P] where P=(Fo^2^+2Fc^2^)/3'
_refine_ls_weighting_scheme calc
_refine_ls_wR_factor_gt 0.0740
_refine_ls_wR_factor_ref 0.0792
_reflns_Friedel_coverage 0.000
_reflns_number_gt 291
_reflns_number_total 371
_reflns_threshold_expression 'I > 2\s(I)'
_cod_data_source_file c8cc00786a2.cif
_cod_data_source_block 2-auto
_cod_depositor_comments 'Adding full bibliography for 1549184--1549185.cif.'
_cod_original_cell_volume 771.25(7)
_cod_database_code 1549184
_shelx_shelxl_version_number 2014/7
_shelx_space_group_comment
;
The symmetry employed for this shelxl refinement is uniquely defined
by the following loop, which should always be used as a source of
symmetry information in preference to the above space-group names.
They are only intended as comments.
;

loop_
_space_group_symop_operation_xyz
'x, y, z'
'x-y, x, z+1/2'
'y, -x+y, z+1/2'
'-y, x-y, z'
'-x+y, -x, z'
'x-y, -y, -z'
'-x, -x+y, -z'
'-x, -y, z+1/2'
'y, x, -z'
'-y, -x, -z+1/2'
'-x+y, y, -z+1/2'
'x, x-y, -z+1/2'
'-x, -y, -z'
'-x+y, -x, -z-1/2'
'-y, x-y, -z-1/2'
'y, -x+y, -z'
'x-y, x, -z'
'-x+y, y, z'
'x, x-y, z'
'x, y, -z-1/2'
'-y, -x, z'
'y, x, z-1/2'
'x-y, -y, z-1/2'
'-x, -x+y, z-1/2'

loop_
_atom_site_label
_atom_site_type_symbol
_atom_site_fract_x
_atom_site_fract_y
_atom_site_fract_z
_atom_site_U_iso_or_equiv
_atom_site_adp_type
_atom_site_occupancy
_atom_site_site_symmetry_order
_atom_site_calc_flag
_atom_site_refinement_flags_posn
_atom_site_refinement_flags_adp
_atom_site_refinement_flags_occupancy
_atom_site_disorder_assembly
_atom_site_disorder_group
Pb1 Pb 1.0000 1.0000 0.5000 0.0722(4) Uani 1 12 d S T P . .
I01 I 0.72375(12) 0.86188(6) 0.2500 0.1051(5) Uani 1 4 d S T P . .
C2 C 0.667(2) 0.333(2) 0.569(3) 0.38(5) Uani 0.0833 1 d D U P A -1
H2A H 0.7412 0.3132 0.6087 0.565 Uiso 0.0833 1 d R U P A -1
H2B H 0.5720 0.2588 0.6087 0.565 Uiso 0.0833 1 d R U P A -1
H2C H 0.6868 0.4280 0.6086 0.565 Uiso 0.0833 1 d R U P A -1
C1 C 0.5929(8) 0.4071(8) 0.337(2) 0.285(16) Uani 1 2 d DS TU P A .
H1A H 0.4924 0.3576 0.3780 0.343 Uiso 0.5 1 calc R U P . .
H1B H 0.6424 0.5076 0.3780 0.343 Uiso 0.5 1 calc R U P . .
N1 N 0.6667 0.3333 0.394(2) 0.254(16) Uani 1 6 d DS TU P . .

loop_
_atom_site_aniso_label
_atom_site_aniso_U_11
_atom_site_aniso_U_22
_atom_site_aniso_U_33
_atom_site_aniso_U_23
_atom_site_aniso_U_13
_atom_site_aniso_U_12
Pb1 0.0833(5) 0.0833(5) 0.0498(4) 0.000 0.000 0.0417(2)
I01 0.0775(7) 0.1334(8) 0.0858(7) 0.000 0.000 0.0388(3)
C2 0.26(7) 0.26(7) 0.42(5) 0.04(6) -0.04(6) -0.01(7)
C1 0.248(14) 0.248(14) 0.45(5) -0.026(8) 0.026(8) 0.190(15)
N1 0.169(11) 0.169(11) 0.42(5) 0.000 0.000 0.084(6)

loop_
_atom_type_symbol
_atom_type_description
_atom_type_scat_dispersion_real
_atom_type_scat_dispersion_imag
_atom_type_scat_source
C C 0.0033 0.0016 'International Tables Vol C Tables 4.2.6.8 and 6.1.1.4'
H H 0.0000 0.0000 'International Tables Vol C Tables 4.2.6.8 and 6.1.1.4'
N N 0.0061 0.0033 'International Tables Vol C Tables 4.2.6.8 and 6.1.1.4'
I I -0.4742 1.8119 'International Tables Vol C Tables 4.2.6.8 and 6.1.1.4'
Pb Pb -3.3944 10.1111 'International Tables Vol C Tables 4.2.6.8 and 6.1.1.4'

loop_
_geom_angle_atom_site_label_1
_geom_angle_atom_site_label_2
_geom_angle_atom_site_label_3
_geom_angle
_geom_angle_site_symmetry_1
_geom_angle_site_symmetry_3
I01 Pb1 I01 95.309(18) 13_776 15_766
I01 Pb1 I01 84.691(18) 13_776 3_565
I01 Pb1 I01 180.0 15_766 3_565
I01 Pb1 I01 84.691(18) 13_776 2_655
I01 Pb1 I01 95.309(18) 15_766 2_655
I01 Pb1 I01 84.691(18) 3_565 2_655
I01 Pb1 I01 95.309(18) 13_776 14_676
I01 Pb1 I01 84.691(18) 15_766 14_676
I01 Pb1 I01 95.309(18) 3_565 14_676
I01 Pb1 I01 180.00(3) 2_655 14_676
I01 Pb1 I01 180.00(3) 13_776 .
I01 Pb1 I01 84.691(18) 15_766 .
I01 Pb1 I01 95.309(18) 3_565 .
I01 Pb1 I01 95.309(18) 2_655 .
I01 Pb1 I01 84.691(18) 14_676 .
Pb1 I01 Pb1 77.88(2) . 2_654
N1 C2 H2A 109.5 . .
N1 C2 H2B 109.5 . .
H2A C2 H2B 109.5 . .
N1 C2 H2C 109.5 . .
H2A C2 H2C 109.5 . .
H2B C2 H2C 109.5 . .
C1 C1 N1 108.9(7) 10_665 .
C1 C1 H1A 109.9 10_665 .
N1 C1 H1A 109.9 . .
C1 C1 H1B 109.9 10_665 .
N1 C1 H1B 109.9 . .
H1A C1 H1B 108.3 . .
C1 N1 C1 110.0(6) 4_655 5_665
C1 N1 C1 110.0(6) 4_655 .
C1 N1 C1 110.0(6) 5_665 .
C1 N1 C2 108.9(11) 4_655 .
C1 N1 C2 108.9(11) 5_665 .
C1 N1 C2 108.9(11) . .

loop_
_geom_bond_atom_site_label_1
_geom_bond_atom_site_label_2
_geom_bond_distance
_geom_bond_site_symmetry_2
Pb1 I01 3.2240(8) 13_776
Pb1 I01 3.2240(8) 15_766
Pb1 I01 3.2240(8) 3_565
Pb1 I01 3.2240(8) 2_655
Pb1 I01 3.2240(8) 14_676
Pb1 I01 3.2241(8) .
I01 Pb1 3.2241(8) 2_654
C2 N1 1.42(2) .
C2 H2A 0.9600 .
C2 H2B 0.9600 .
C2 H2C 0.9600 .
C1 C1 1.41(3) 10_665
C1 N1 1.416(17) .
C1 H1A 0.9700 .
C1 H1B 0.9700 .
N1 C1 1.416(17) 4_655
N1 C1 1.416(17) 5_665
